data_1564005
loop_
_publ_author_name
'Usoltsev, Andrey N.'
'Korobeynikov, Nikita A.'
'Novikov, Alexander S.'
'Plyusnin, Pavel E.'
'Fedin, Vladimir P.'
'Sokolov, Maxim N.'
'Adonin, Sergey A.'

_publ_section_title
;
 Hybrid chlorobismuthate(III) &#x201C;trapping&#x201D; Br2 unit: Crystal
 structure and theoretical investigation of non-covalent Cl&#x22EF;Br
 interactions in (1-MePy)3{[Bi2Cl9](Br2)}
;
_journal_name_full 'Inorganica Chimica Acta'
_journal_page_first 119932
_journal_paper_doi 10.1016/j.ica.2020.119932
_journal_volume 513
_journal_year 2020
_chemical_formula_sum 'C18 H24 Bi2 Br2 Cl9 N3'
_chemical_formula_weight 1179.23
_space_group_crystal_system orthorhombic
_space_group_IT_number 29
_space_group_name_Hall 'P 2c -2ac'
_space_group_name_H-M_alt 'P c a 21'
_atom_sites_solution_hydrogens geom
_audit_creation_method SHELXL-2014/7
_cell_angle_alpha 90
_cell_angle_beta 90
_cell_angle_gamma 90
_cell_formula_units_Z 4
_cell_length_a 14.4154(7)
_cell_length_b 10.4109(4)
_cell_length_c 21.8501(11)
_cell_measurement_reflns_used 3442
_cell_measurement_temperature 140(2)
_cell_measurement_theta_max 28.6160
_cell_measurement_theta_min 3.4210
_cell_volume 3279.2(3)
_computing_cell_refinement 'CrysAlisPro 1.171.38.46 (Rigaku OD, 2015)'
_computing_data_collection 'CrysAlisPro 1.171.38.46 (Rigaku OD, 2015)'
_computing_data_reduction 'CrysAlisPro 1.171.38.46 (Rigaku OD, 2015)'
_computing_structure_refinement 'SHELXL-2014/7 (Sheldrick, 2014)'
_diffrn_ambient_temperature 140(2)
_diffrn_detector_area_resol_mean 10.6168
_diffrn_measured_fraction_theta_full 0.999
_diffrn_measured_fraction_theta_max 0.864
_diffrn_measurement_device_type 'New Xcalibur, AtlasS2'
_diffrn_measurement_method '\w scans'
_diffrn_radiation_type MoK\a
_diffrn_radiation_wavelength 0.71073
_diffrn_reflns_av_R_equivalents 0.0369
_diffrn_reflns_av_unetI/netI 0.0551
_diffrn_reflns_Laue_measured_fraction_full 0.999
_diffrn_reflns_Laue_measured_fraction_max 0.864
_diffrn_reflns_limit_h_max 19
_diffrn_reflns_limit_h_min -13
_diffrn_reflns_limit_k_max 13
_diffrn_reflns_limit_k_min -7
_diffrn_reflns_limit_l_max 23
_diffrn_reflns_limit_l_min -29
_diffrn_reflns_number 11105
_diffrn_reflns_point_group_measured_fraction_full 0.999
_diffrn_reflns_point_group_measured_fraction_max 0.863
_diffrn_reflns_theta_full 25.500
_diffrn_reflns_theta_max 28.915
_diffrn_reflns_theta_min 2.413
_diffrn_source 'fine-focus sealed X-ray tube'
_exptl_absorpt_coefficient_mu 13.904
_exptl_absorpt_correction_T_max 1.00000
_exptl_absorpt_correction_T_min 0.07173
_exptl_absorpt_correction_type multi-scan
_exptl_absorpt_process_details
;
CrysAlisPro 1.171.40.74a (Rigaku Oxford Diffraction, 2020)
Empirical absorption correction using spherical harmonics,
 implemented in SCALE3 ABSPACK scaling algorithm.
;
_exptl_crystal_colour orange
_exptl_crystal_density_diffrn 2.389
_exptl_crystal_description block
_exptl_crystal_F_000 2168
_exptl_crystal_size_max 0.300
_exptl_crystal_size_mid 0.280
_exptl_crystal_size_min 0.250
_refine_diff_density_max 1.758
_refine_diff_density_min -2.950
_refine_diff_density_rms 0.259
_refine_ls_abs_structure_details
;
 Refined as an inversion twin.
;
_refine_ls_abs_structure_Flack 0.486(10)
_refine_ls_extinction_coef .
_refine_ls_extinction_method none
_refine_ls_goodness_of_fit_ref 1.031
_refine_ls_hydrogen_treatment constr
_refine_ls_matrix_type full
_refine_ls_number_parameters 308
_refine_ls_number_reflns 5838
_refine_ls_number_restraints 7
_refine_ls_restrained_S_all 1.031
_refine_ls_R_factor_all 0.0466
_refine_ls_R_factor_gt 0.0387
_refine_ls_shift/su_max 0.001
_refine_ls_shift/su_mean 0.000
_refine_ls_structure_factor_coef Fsqd
_refine_ls_weighting_details 'w=1/[\s^2^(Fo^2^)+(0.0423P)^2^] where P=(Fo^2^+2Fc^2^)/3'
_refine_ls_weighting_scheme calc
_refine_ls_wR_factor_gt 0.0834
_refine_ls_wR_factor_ref 0.0893
_reflns_Friedel_coverage 0.948
_reflns_Friedel_fraction_full 1.000
_reflns_Friedel_fraction_max 0.863
_reflns_number_gt 5197
_reflns_number_total 5838
_reflns_threshold_expression 'I > 2\s(I)'
_cod_data_source_file ICA-2020-513-119932.cif
_cod_data_source_block NK401_b
_cod_database_code 1564005
_shelx_shelxl_version_number 2014/7
_shelx_space_group_comment
;
The symmetry employed for this shelxl refinement is uniquely defined
by the following loop, which should always be used as a source of
symmetry information in preference to the above space-group names.
They are only intended as comments.
;
_shelx_estimated_absorpt_t_min 0.103
_shelx_estimated_absorpt_t_max 0.129

loop_
_space_group_symop_operation_xyz
'x, y, z'
'-x, -y, z+1/2'
'x+1/2, -y, z'
'-x+1/2, y, z+1/2'

loop_
_atom_site_label
_atom_site_type_symbol
_atom_site_fract_x
_atom_site_fract_y
_atom_site_fract_z
_atom_site_U_iso_or_equiv
_atom_site_adp_type
_atom_site_occupancy
_atom_site_site_symmetry_order
_atom_site_calc_flag
_atom_site_refinement_flags_posn
_atom_site_refinement_flags_adp
_atom_site_refinement_flags_occupancy
_atom_site_disorder_assembly
_atom_site_disorder_group
C1 C 0.6388(12) 0.5315(18) 0.3796(11) 0.051(6) Uani 1 1 d . . . . .
H1A H 0.7022 0.5457 0.3943 0.077 Uiso 1 1 calc R U . . .
H1B H 0.6407 0.5007 0.3372 0.077 Uiso 1 1 calc R U . . .
H1C H 0.6083 0.4672 0.4054 0.077 Uiso 1 1 calc R U . . .
C2 C 0.5505(12) 0.7089(17) 0.3311(8) 0.032(4) Uani 1 1 d . . . . .
H2 H 0.5604 0.6706 0.2922 0.038 Uiso 1 1 calc R U . . .
C3 C 0.5016(14) 0.817(2) 0.3355(9) 0.050(5) Uani 1 1 d . . . . .
H3 H 0.4797 0.8583 0.2995 0.060 Uiso 1 1 calc R U . . .
C4 C 0.4827(13) 0.8695(18) 0.3921(8) 0.042(5) Uani 1 1 d . . . . .
H4 H 0.4455 0.9445 0.3955 0.050 Uiso 1 1 calc R U . . .
C5 C 0.5176(11) 0.8128(17) 0.4424(10) 0.037(4) Uani 1 1 d . . . . .
H5 H 0.5078 0.8503 0.4815 0.044 Uiso 1 1 calc R U . . .
C6 C 0.5656(12) 0.7044(17) 0.4375(9) 0.032(4) Uani 1 1 d . U . . .
H6 H 0.5858 0.6620 0.4736 0.038 Uiso 1 1 calc R U . . .
C7 C 0.6749(9) -0.0132(14) 0.5575(9) 0.042(5) Uani 1 1 d . . . . .
H7A H 0.6101 -0.0101 0.5441 0.063 Uiso 1 1 calc R U . . .
H7B H 0.6772 -0.0243 0.6020 0.063 Uiso 1 1 calc R U . . .
H7C H 0.7063 -0.0856 0.5376 0.063 Uiso 1 1 calc R U . . .
C8 C 0.7333(11) 0.1368(14) 0.4818(8) 0.031(4) Uani 1 1 d . . . . .
H8 H 0.7111 0.0804 0.4509 0.037 Uiso 1 1 calc R U . . .
C9 C 0.7779(13) 0.2499(17) 0.4661(9) 0.039(4) Uani 1 1 d . . . . .
H9 H 0.7877 0.2721 0.4245 0.047 Uiso 1 1 calc R U . . .
C10 C 0.8071(11) 0.3281(16) 0.5116(8) 0.029(4) Uani 1 1 d . . . . .
H10 H 0.8372 0.4063 0.5014 0.035 Uiso 1 1 calc R U . . .
C11 C 0.7947(13) 0.2984(17) 0.5711(9) 0.036(5) Uani 1 1 d . . . . .
H11 H 0.8149 0.3556 0.6022 0.043 Uiso 1 1 calc R U . . .
C12 C 0.7530(10) 0.1858(15) 0.5859(8) 0.027(4) Uani 1 1 d . . . . .
H12 H 0.7456 0.1617 0.6276 0.033 Uiso 1 1 calc R U . . .
C13 C 0.6514(13) 0.5413(19) 0.6999(10) 0.049(6) Uani 1 1 d . . . . .
H13A H 0.7168 0.5625 0.7069 0.073 Uiso 1 1 calc R U . . .
H13B H 0.6456 0.4903 0.6624 0.073 Uiso 1 1 calc R U . . .
H13C H 0.6277 0.4917 0.7347 0.073 Uiso 1 1 calc R U . . .
C14 C 0.5587(12) 0.6898(17) 0.6406(8) 0.031(4) Uani 1 1 d . . . . .
H14 H 0.5657 0.6327 0.6070 0.037 Uiso 1 1 calc R U . . .
C15 C 0.5094(12) 0.7988(18) 0.6330(10) 0.039(5) Uani 1 1 d . . . . .
H15 H 0.4815 0.8182 0.5947 0.047 Uiso 1 1 calc R U . . .
C16 C 0.5003(13) 0.8817(18) 0.6821(10) 0.047(6) Uani 1 1 d . . . . .
H16 H 0.4671 0.9601 0.6781 0.056 Uiso 1 1 calc R U . . .
C17 C 0.5394(15) 0.8488(18) 0.7353(10) 0.050(5) Uani 1 1 d . . . . .
H17 H 0.5315 0.9033 0.7697 0.060 Uiso 1 1 calc R U . . .
C18 C 0.5892(12) 0.7416(19) 0.7414(9) 0.035(5) Uani 1 1 d . . . . .
H18 H 0.6186 0.7225 0.7792 0.042 Uiso 1 1 calc R U . . .
N1 N 0.5867(8) 0.6528(17) 0.3823(8) 0.029(4) Uani 1 1 d . . . . .
N2 N 0.7219(6) 0.1082(9) 0.5405(7) 0.023(2) Uani 1 1 d . . . . .
N3 N 0.5974(8) 0.6605(15) 0.6936(7) 0.020(3) Uani 1 1 d . . . . .
Cl1 Cl 0.5594(3) 0.2078(4) 0.6775(2) 0.0270(9) Uani 1 1 d . . . . .
Cl2 Cl 0.3982(2) 0.4849(4) 0.6935(2) 0.0203(9) Uani 1 1 d . . . . .
Cl3 Cl 0.3071(3) 0.1505(4) 0.69421(18) 0.0267(9) Uani 1 1 d . . . . .
Cl4 Cl 0.25985(18) 0.3493(3) 0.54252(17) 0.0183(7) Uani 1 1 d . . . . .
Cl5 Cl 0.42417(19) 0.0735(2) 0.5384(2) 0.0203(6) Uani 1 1 d . . . . .
Cl6 Cl 0.5200(2) 0.4183(3) 0.52908(17) 0.0234(7) Uani 1 1 d . . . . .
Cl7 Cl 0.5413(3) 0.1969(4) 0.38997(19) 0.0268(9) Uani 1 1 d . . . . .
Cl8 Cl 0.3886(3) 0.4781(4) 0.3786(2) 0.0221(8) Uani 1 1 d . . . . .
Cl9 Cl 0.2856(2) 0.1486(4) 0.38172(18) 0.0227(8) Uani 1 1 d . . . . .
Br1 Br 0.24997(10) -0.09384(13) 0.30564(8) 0.0266(3) Uani 1 1 d . . . . .
Br2 Br 0.20361(11) -0.27879(13) 0.25643(8) 0.0290(4) Uani 1 1 d . . . . .
Bi1 Bi 0.41123(3) 0.28085(5) 0.62357(2) 0.01396(15) Uani 1 1 d . . . . .
Bi2 Bi 0.40378(3) 0.28006(5) 0.44845(2) 0.01439(15) Uani 1 1 d . . . . .

loop_
_atom_site_aniso_label
_atom_site_aniso_U_11
_atom_site_aniso_U_22
_atom_site_aniso_U_33
_atom_site_aniso_U_23
_atom_site_aniso_U_13
_atom_site_aniso_U_12
C1 0.033(10) 0.029(10) 0.092(16) -0.012(12) 0.014(10) 0.013(8)
C2 0.039(10) 0.040(10) 0.015(9) -0.010(7) 0.005(8) -0.011(8)
C3 0.069(14) 0.050(13) 0.030(11) 0.008(10) -0.009(10) 0.013(11)
C4 0.052(11) 0.028(10) 0.045(12) -0.004(9) -0.007(9) 0.002(8)
C5 0.044(10) 0.036(10) 0.031(11) -0.013(10) -0.001(10) -0.004(8)
C6 0.037(7) 0.043(8) 0.015(8) -0.001(7) -0.012(7) 0.001(7)
C7 0.020(7) 0.028(7) 0.079(15) 0.004(9) 0.003(8) -0.015(6)
C8 0.037(9) 0.016(7) 0.040(10) -0.013(8) -0.015(8) -0.003(7)
C9 0.060(12) 0.038(10) 0.021(9) 0.000(8) -0.012(9) 0.008(9)
C10 0.024(8) 0.024(8) 0.039(10) 0.007(7) 0.000(7) -0.011(7)
C11 0.045(11) 0.033(10) 0.031(12) -0.016(9) 0.002(9) -0.007(8)
C12 0.031(9) 0.020(8) 0.030(9) 0.001(7) -0.001(8) -0.002(7)
C13 0.027(9) 0.032(11) 0.088(16) 0.019(12) 0.002(10) 0.004(8)
C14 0.034(9) 0.027(9) 0.031(11) 0.000(8) -0.004(8) -0.017(7)
C15 0.041(10) 0.039(11) 0.037(12) 0.028(10) -0.025(9) -0.011(8)
C16 0.038(10) 0.024(10) 0.079(16) 0.030(11) 0.014(10) 0.008(8)
C17 0.081(15) 0.023(9) 0.047(12) -0.019(10) 0.025(11) 0.002(10)
C18 0.047(12) 0.047(11) 0.012(9) 0.005(8) -0.010(8) -0.012(8)
N1 0.019(7) 0.030(10) 0.036(10) -0.001(8) 0.007(6) -0.003(5)
N2 0.013(5) 0.019(5) 0.038(8) 0.005(8) 0.000(6) 0.004(4)
N3 0.018(7) 0.017(7) 0.025(8) 0.005(7) 0.002(5) 0.002(5)
Cl1 0.0202(19) 0.031(2) 0.030(2) 0.0013(19) -0.0058(17) 0.0062(15)
Cl2 0.0227(18) 0.019(2) 0.019(2) -0.0030(18) 0.0012(15) 0.0014(15)
Cl3 0.0273(19) 0.024(2) 0.028(2) 0.0093(18) 0.0086(16) -0.0015(16)
Cl4 0.0147(13) 0.0182(12) 0.0221(19) -0.0003(17) 0.0000(15) 0.0014(11)
Cl5 0.0244(14) 0.0151(11) 0.0214(15) 0.001(2) -0.0005(18) 0.0028(10)
Cl6 0.0293(16) 0.0268(14) 0.0139(17) -0.0027(17) 0.0015(15) -0.0132(12)
Cl7 0.0213(19) 0.031(2) 0.028(2) -0.0055(18) 0.0062(17) 0.0036(15)
Cl8 0.0255(18) 0.020(2) 0.021(2) 0.0031(19) 0.0019(17) -0.0031(16)
Cl9 0.0223(17) 0.0242(19) 0.0217(19) -0.0063(18) -0.0058(15) -0.0051(15)
Br1 0.0316(7) 0.0253(6) 0.0228(7) 0.0035(6) 0.0000(7) -0.0044(6)
Br2 0.0375(9) 0.0250(7) 0.0245(9) -0.0032(7) 0.0075(7) 0.0021(6)
Bi1 0.0166(3) 0.0149(3) 0.0104(3) 0.0004(3) 0.0000(2) 0.00115(19)
Bi2 0.0162(3) 0.0152(3) 0.0118(3) -0.0030(3) 0.0010(2) -0.00077(18)

loop_
_atom_type_symbol
_atom_type_description
_atom_type_scat_dispersion_real
_atom_type_scat_dispersion_imag
_atom_type_scat_source
C C 0.0033 0.0016 'International Tables Vol C Tables 4.2.6.8 and 6.1.1.4'
H H 0.0000 0.0000 'International Tables Vol C Tables 4.2.6.8 and 6.1.1.4'
N N 0.0061 0.0033 'International Tables Vol C Tables 4.2.6.8 and 6.1.1.4'
Cl Cl 0.1484 0.1585 'International Tables Vol C Tables 4.2.6.8 and 6.1.1.4'
Br Br -0.2901 2.4595 'International Tables Vol C Tables 4.2.6.8 and 6.1.1.4'
Bi Bi -4.1077 10.2566 'International Tables Vol C Tables 4.2.6.8 and 6.1.1.4'

loop_
_geom_angle_atom_site_label_1
_geom_angle_atom_site_label_2
_geom_angle_atom_site_label_3
_geom_angle
_geom_angle_site_symmetry_1
_geom_angle_site_symmetry_3
N1 C1 H1A 109.5 . .
N1 C1 H1B 109.5 . .
H1A C1 H1B 109.5 . .
N1 C1 H1C 109.5 . .
H1A C1 H1C 109.5 . .
H1B C1 H1C 109.5 . .
C3 C2 N1 120.3(16) . .
C3 C2 H2 119.9 . .
N1 C2 H2 119.9 . .
C2 C3 C4 120.3(18) . .
C2 C3 H3 119.9 . .
C4 C3 H3 119.9 . .
C5 C4 C3 119.0(19) . .
C5 C4 H4 120.5 . .
C3 C4 H4 120.5 . .
C6 C5 C4 120.1(19) . .
C6 C5 H5 120.0 . .
C4 C5 H5 120.0 . .
C5 C6 N1 121.8(19) . .
C5 C6 H6 119.1 . .
N1 C6 H6 119.1 . .
N2 C7 H7A 109.5 . .
N2 C7 H7B 109.5 . .
H7A C7 H7B 109.5 . .
N2 C7 H7C 109.5 . .
H7A C7 H7C 109.5 . .
H7B C7 H7C 109.5 . .
N2 C8 C9 119.1(14) . .
N2 C8 H8 120.5 . .
C9 C8 H8 120.5 . .
C10 C9 C8 118.4(17) . .
C10 C9 H9 120.8 . .
C8 C9 H9 120.8 . .
C11 C10 C9 122.0(17) . .
C11 C10 H10 119.0 . .
C9 C10 H10 119.0 . .
C10 C11 C12 119.2(17) . .
C10 C11 H11 120.4 . .
C12 C11 H11 120.4 . .
N2 C12 C11 119.1(15) . .
N2 C12 H12 120.4 . .
C11 C12 H12 120.4 . .
N3 C13 H13A 109.5 . .
N3 C13 H13B 109.5 . .
H13A C13 H13B 109.5 . .
N3 C13 H13C 109.5 . .
H13A C13 H13C 109.5 . .
H13B C13 H13C 109.5 . .
N3 C14 C15 121.6(18) . .
N3 C14 H14 119.2 . .
C15 C14 H14 119.2 . .
C14 C15 C16 118.7(17) . .
C14 C15 H15 120.7 . .
C16 C15 H15 120.7 . .
C17 C16 C15 118.3(17) . .
C17 C16 H16 120.9 . .
C15 C16 H16 120.9 . .
C18 C17 C16 122.0(18) . .
C18 C17 H17 119.0 . .
C16 C17 H17 119.0 . .
C17 C18 N3 119.5(17) . .
C17 C18 H18 120.2 . .
N3 C18 H18 120.2 . .
C6 N1 C2 118.3(16) . .
C6 N1 C1 119.4(18) . .
C2 N1 C1 121.9(17) . .
C8 N2 C12 122.2(13) . .
C8 N2 C7 119.3(13) . .
C12 N2 C7 118.5(14) . .
C14 N3 C18 119.9(16) . .
C14 N3 C13 120.0(17) . .
C18 N3 C13 120.1(17) . .
Bi1 Cl4 Bi2 80.76(7) . .
Bi1 Cl5 Bi2 82.86(7) . .
Bi2 Cl6 Bi1 82.80(8) . .
Cl3 Bi1 Cl1 93.12(13) . .
Cl3 Bi1 Cl2 92.08(14) . .
Cl1 Bi1 Cl2 91.84(13) . .
Cl3 Bi1 Cl5 91.75(12) . .
Cl1 Bi1 Cl5 91.21(12) . .
Cl2 Bi1 Cl5 174.97(13) . .
Cl3 Bi1 Cl4 93.30(11) . .
Cl1 Bi1 Cl4 169.75(12) . .
Cl2 Bi1 Cl4 95.89(10) . .
Cl5 Bi1 Cl4 80.62(9) . .
Cl3 Bi1 Cl6 173.13(12) . .
Cl1 Bi1 Cl6 91.33(12) . .
Cl2 Bi1 Cl6 93.01(11) . .
Cl5 Bi1 Cl6 82.91(10) . .
Cl4 Bi1 Cl6 81.59(9) . .
Cl7 Bi2 Cl8 92.41(13) . .
Cl7 Bi2 Cl9 92.85(13) . .
Cl8 Bi2 Cl9 91.90(13) . .
Cl7 Bi2 Cl6 91.44(12) . .
Cl8 Bi2 Cl6 90.68(12) . .
Cl9 Bi2 Cl6 174.89(12) . .
Cl7 Bi2 Cl5 90.52(12) . .
Cl8 Bi2 Cl5 174.02(12) . .
Cl9 Bi2 Cl5 93.16(11) . .
Cl6 Bi2 Cl5 84.03(10) . .
Cl7 Bi2 Cl4 166.98(12) . .
Cl8 Bi2 Cl4 98.87(11) . .
Cl9 Bi2 Cl4 93.25(10) . .
Cl6 Bi2 Cl4 81.99(9) . .
Cl5 Bi2 Cl4 77.67(9) . .

loop_
_geom_bond_atom_site_label_1
_geom_bond_atom_site_label_2
_geom_bond_distance
_geom_bond_site_symmetry_2
C1 N1 1.47(2) .
C1 H1A 0.9800 .
C1 H1B 0.9800 .
C1 H1C 0.9800 .
C2 C3 1.33(3) .
C2 N1 1.37(2) .
C2 H2 0.9500 .
C3 C4 1.38(3) .
C3 H3 0.9500 .
C4 C5 1.35(3) .
C4 H4 0.9500 .
C5 C6 1.33(2) .
C5 H5 0.9500 .
C6 N1 1.35(2) .
C6 H6 0.9500 .
C7 N2 1.481(16) .
C7 H7A 0.9800 .
C7 H7B 0.9800 .
C7 H7C 0.9800 .
C8 N2 1.33(2) .
C8 C9 1.38(2) .
C8 H8 0.9500 .
C9 C10 1.35(2) .
C9 H9 0.9500 .
C10 C11 1.35(2) .
C10 H10 0.9500 .
C11 C12 1.36(2) .
C11 H11 0.9500 .
C12 N2 1.355(19) .
C12 H12 0.9500 .
C13 N3 1.47(2) .
C13 H13A 0.9800 .
C13 H13B 0.9800 .
C13 H13C 0.9800 .
C14 N3 1.32(2) .
C14 C15 1.35(2) .
C14 H14 0.9500 .
C15 C16 1.38(3) .
C15 H15 0.9500 .
C16 C17 1.34(3) .
C16 H16 0.9500 .
C17 C18 1.33(3) .
C17 H17 0.9500 .
C18 N3 1.35(2) .
C18 H18 0.9500 .
Cl1 Bi1 2.556(4) .
Cl2 Bi1 2.623(4) .
Cl3 Bi1 2.545(4) .
Cl4 Bi1 2.899(3) .
Cl4 Bi2 3.008(3) .
Cl5 Bi1 2.856(4) .
Cl5 Bi2 2.929(4) .
Cl6 Bi2 2.825(3) .
Cl6 Bi1 2.961(3) .
Cl7 Bi2 2.512(4) .
Cl8 Bi2 2.574(4) .
Cl9 Bi2 2.627(4) .
Br1 Br2 2.304(2) .
